data_4028834
loop_
_publ_author_name
'Yosuke Demizu'
'Hiroko Yamashita'
'Norikazu Yamazaki'
'Yukiko Sato'
'Mitsunobu Doi'
'Masakazu Tanaka'
'Masaaki Kurihara'

_publ_contact_author_email demizu@nihs.go.jp
_publ_contact_author_fax +81-3-3707-6950
_publ_contact_author_name 'Yosuke Demizu Ph.D'
_publ_contact_author_phone +81-3-3700-1141
_publ_section_title
;
 Oligopeptides with Equal Amounts of l- and d-Amino Acids May Prefer a
 Helix Screw Sense
;
_journal_name_full 'Journal of Organic Chemistry'
_journal_page_first 12106
_journal_page_last 12113
_journal_paper_doi 10.1021/jo402133e
_journal_volume 78
_journal_year 2013
_chemical_absolute_configuration rm
_chemical_compound_source synthesis
_chemical_formula_moiety 'C60 H110 N10 O13'
_chemical_formula_sum 'C60 H110 N10 O13'
_chemical_formula_weight 1179.58
_chemical_name_systematic
; 
 Boc-Leu-(D-Leu-Leu-Aib)3-OMe
;
_space_group_IT_number 1
_symmetry_cell_setting triclinic
_symmetry_space_group_name_Hall 'P 1'
_symmetry_space_group_name_H-M 'P 1'
_atom_sites_solution_hydrogens geom
_atom_sites_solution_primary direct
_atom_sites_solution_secondary difmap
_audit_creation_method SHELXL-97
_cell_angle_alpha 105.9100(10)
_cell_angle_beta 103.4840(10)
_cell_angle_gamma 110.7830(10)
_cell_formula_units_Z 1
_cell_length_a 10.3810(8)
_cell_length_b 14.1790(11)
_cell_length_c 14.3223(11)
_cell_measurement_reflns_used 7558
_cell_measurement_temperature 240(2)
_cell_measurement_theta_max 28.22
_cell_measurement_theta_min 2.26
_cell_volume 1762.8(2)
_computing_cell_refinement 'SAINTPLUS (Bruker, 1998)'
_computing_data_collection 'SMART (Bruker, 1998)'
_computing_data_reduction 'SAINTPLUS (Bruker, 1998)'
_computing_structure_refinement 'SHELXL-97 (Sheldrick, 2008)'
_computing_structure_solution 'SHELXS-97 (Sheldrick, 2008)'
_diffrn_ambient_temperature 240(2)
_diffrn_detector_area_resol_mean 8.366
_diffrn_measured_fraction_theta_full 0.983
_diffrn_measured_fraction_theta_max 0.983
_diffrn_measurement_device_type 'CCD (Bruker APEX)'
_diffrn_measurement_method \w-scan
_diffrn_radiation_monochromator 'conforcal (Bruker Montel)'
_diffrn_radiation_source 'rotating anode (M18XCE)'
_diffrn_radiation_type MoK\a
_diffrn_radiation_wavelength 0.71073
_diffrn_reflns_av_R_equivalents 0.0266
_diffrn_reflns_av_sigmaI/netI 0.0364
_diffrn_reflns_limit_h_max 12
_diffrn_reflns_limit_h_min -12
_diffrn_reflns_limit_k_max 17
_diffrn_reflns_limit_k_min -17
_diffrn_reflns_limit_l_max 17
_diffrn_reflns_limit_l_min -17
_diffrn_reflns_number 14511
_diffrn_reflns_theta_full 26.37
_diffrn_reflns_theta_max 26.37
_diffrn_reflns_theta_min 1.59
_diffrn_standards_decay_% 0.5
_diffrn_standards_interval_count 14511
_diffrn_standards_interval_time 660
_diffrn_standards_number 207
_exptl_absorpt_coefficient_mu 0.078
_exptl_absorpt_correction_T_max 1.180
_exptl_absorpt_correction_T_min 0.893
_exptl_absorpt_correction_type empirical
_exptl_absorpt_process_details 'SADABS (Sheldrick, 1996)'
_exptl_crystal_colour colourless
_exptl_crystal_density_diffrn 1.111
_exptl_crystal_description block
_exptl_crystal_F_000 644
_exptl_crystal_size_max 0.45
_exptl_crystal_size_mid 0.30
_exptl_crystal_size_min 0.20
_refine_diff_density_max 0.726
_refine_diff_density_min -0.213
_refine_diff_density_rms 0.058
_refine_ls_abs_structure_details 'Flack (1983), 0 Friedel pairs'
_refine_ls_abs_structure_Flack 0.7(16)
_refine_ls_extinction_method none
_refine_ls_goodness_of_fit_ref 1.140
_refine_ls_hydrogen_treatment constr
_refine_ls_matrix_type full
_refine_ls_number_parameters 748
_refine_ls_number_reflns 7070
_refine_ls_number_restraints 3
_refine_ls_restrained_S_all 1.140
_refine_ls_R_factor_all 0.0792
_refine_ls_R_factor_gt 0.0770
_refine_ls_shift/su_max 0.002
_refine_ls_shift/su_mean 0.000
_refine_ls_structure_factor_coef Fsqd
_refine_ls_weighting_details 'calc w=1/[\s^2^(Fo^2^)+(0.1056P)^2^+1.0155P] where P=(Fo^2^+2Fc^2^)/3'
_refine_ls_weighting_scheme calc
_refine_ls_wR_factor_gt 0.2063
_refine_ls_wR_factor_ref 0.2081
_reflns_number_gt 6730
_reflns_number_total 7070
_reflns_threshold_expression I>2\s(I)
_cod_data_source_file jo402133e_si_006.cif
_cod_data_source_block ldla
_cod_original_sg_symbol_Hall P1
_cod_database_code 4028834

loop_
_symmetry_equiv_pos_as_xyz
'x, y, z'

loop_
_atom_site_label
_atom_site_type_symbol
_atom_site_fract_x
_atom_site_fract_y
_atom_site_fract_z
_atom_site_U_iso_or_equiv
_atom_site_adp_type
_atom_site_occupancy
_atom_site_symmetry_multiplicity
_atom_site_calc_flag
_atom_site_refinement_flags
C1 C -0.0574(8) -0.3783(5) 0.1246(6) 0.0617(16) Uani 1 1 d .
C2 C -0.0459(13) -0.3136(7) 0.0551(8) 0.093(3) Uani 1 1 d .
H2A H -0.1312 -0.2989 0.0399 0.139 Uiso 1 1 calc R
H2B H -0.0431 -0.3559 -0.0097 0.139 Uiso 1 1 calc R
H2C H 0.0438 -0.2447 0.0907 0.139 Uiso 1 1 calc R
C3 C 0.0692(10) -0.4049(8) 0.1479(9) 0.099(3) Uani 1 1 d .
H3A H 0.1613 -0.3378 0.1790 0.148 Uiso 1 1 calc R
H3B H 0.0665 -0.4530 0.0838 0.148 Uiso 1 1 calc R
H3C H 0.0627 -0.4412 0.1962 0.148 Uiso 1 1 calc R
C4 C -0.2008(9) -0.4827(6) 0.0754(7) 0.078(2) Uani 1 1 d .
H4A H -0.2835 -0.4653 0.0592 0.117 Uiso 1 1 calc R
H4B H -0.2086 -0.5190 0.1237 0.117 Uiso 1 1 calc R
H4C H -0.2026 -0.5309 0.0118 0.117 Uiso 1 1 calc R
O1 O -0.0430(5) -0.3107(4) 0.2276(3) 0.0557(10) Uani 1 1 d .
C5 C -0.1378(7) -0.2708(5) 0.2410(5) 0.0517(13) Uani 1 1 d .
O5 O -0.2446(7) -0.2849(6) 0.1712(4) 0.0909(19) Uani 1 1 d .
N10 N -0.1037(5) -0.2139(4) 0.3419(4) 0.0491(11) Uani 1 1 d .
H10 H -0.0216 -0.2023 0.3870 0.059 Uiso 1 1 calc R
C10 C -0.1967(6) -0.1708(5) 0.3794(5) 0.0518(14) Uani 1 1 d .
H10A H -0.2442 -0.1447 0.3306 0.062 Uiso 1 1 calc R
C11 C -0.3181(9) -0.2708(6) 0.3926(7) 0.0721(19) Uani 1 1 d .
H11A H -0.3697 -0.3336 0.3253 0.086 Uiso 1 1 calc R
H11B H -0.2654 -0.2925 0.4424 0.086 Uiso 1 1 calc R
C12 C -0.4278(8) -0.2480(6) 0.4277(6) 0.0695(19) Uani 1 1 d .
H12 H -0.3744 -0.1841 0.4954 0.083 Uiso 1 1 calc R
C13 C -0.5338(12) -0.3379(8) 0.4434(9) 0.108(4) Uani 1 1 d .
H13A H -0.6046 -0.3162 0.4645 0.161 Uiso 1 1 calc R
H13B H -0.4809 -0.3543 0.4973 0.161 Uiso 1 1 calc R
H13C H -0.5857 -0.4026 0.3787 0.161 Uiso 1 1 calc R
C14 C -0.5247(11) -0.2178(11) 0.3505(9) 0.107(3) Uani 1 1 d .
H14A H -0.5953 -0.2024 0.3781 0.161 Uiso 1 1 calc R
H14B H -0.5776 -0.2788 0.2831 0.161 Uiso 1 1 calc R
H14C H -0.4612 -0.1535 0.3428 0.161 Uiso 1 1 calc R
C15 C -0.1052(6) -0.0804(4) 0.4876(4) 0.0417(11) Uani 1 1 d .
O15 O -0.0235(4) -0.0941(3) 0.5538(3) 0.0498(9) Uani 1 1 d .
N20 N -0.1232(4) 0.0111(3) 0.5084(3) 0.0391(9) Uani 1 1 d .
H20 H -0.1724 0.0222 0.4578 0.047 Uiso 1 1 calc R
C20 C -0.0611(5) 0.0921(4) 0.6148(4) 0.0366(10) Uani 1 1 d .
H20A H -0.1059 0.0553 0.6568 0.044 Uiso 1 1 calc R
C21 C -0.1083(6) 0.1834(5) 0.6159(4) 0.0461(12) Uani 1 1 d .
H21A H -0.0586 0.2239 0.5789 0.055 Uiso 1 1 calc R
H21B H -0.2151 0.1488 0.5760 0.055 Uiso 1 1 calc R
C22 C -0.0771(9) 0.2662(6) 0.7225(6) 0.0634(17) Uani 1 1 d .
H22 H -0.0892 0.2278 0.7705 0.076 Uiso 1 1 calc R
C23 C -0.1840(11) 0.3154(9) 0.7144(9) 0.103(3) Uani 1 1 d .
H23A H -0.1626 0.3675 0.7828 0.154 Uiso 1 1 calc R
H23B H -0.2845 0.2577 0.6881 0.154 Uiso 1 1 calc R
H23C H -0.1739 0.3526 0.6670 0.154 Uiso 1 1 calc R
C24 C 0.0805(11) 0.3587(9) 0.7683(9) 0.101(3) Uani 1 1 d .
H24A H 0.0976 0.4092 0.8364 0.152 Uiso 1 1 calc R
H24B H 0.0933 0.3974 0.7223 0.152 Uiso 1 1 calc R
H24C H 0.1506 0.3281 0.7754 0.152 Uiso 1 1 calc R
C25 C 0.1074(5) 0.1349(4) 0.6637(4) 0.0333(9) Uani 1 1 d .
O25 O 0.1649(4) 0.1455(3) 0.7535(2) 0.0383(7) Uani 1 1 d .
N30 N 0.1864(4) 0.1622(3) 0.6047(3) 0.0334(8) Uani 1 1 d .
H30 H 0.1402 0.1551 0.5423 0.040 Uiso 1 1 calc R
C30 C 0.3485(5) 0.2036(4) 0.6424(4) 0.0349(10) Uani 1 1 d .
H30A H 0.3795 0.2066 0.5825 0.042 Uiso 1 1 calc R
C31 C 0.4297(6) 0.3191(4) 0.7273(4) 0.0447(12) Uani 1 1 d .
H31A H 0.5337 0.3359 0.7594 0.054 Uiso 1 1 calc R
H31B H 0.3869 0.3208 0.7816 0.054 Uiso 1 1 calc R
C32 C 0.4233(7) 0.4091(5) 0.6885(5) 0.0533(14) Uani 1 1 d .
H32 H 0.3187 0.3853 0.6463 0.064 Uiso 1 1 calc R
C33 C 0.4745(11) 0.5142(6) 0.7803(7) 0.083(2) Uani 1 1 d .
H33A H 0.4148 0.5011 0.8226 0.124 Uiso 1 1 calc R
H33B H 0.4639 0.5691 0.7554 0.124 Uiso 1 1 calc R
H33C H 0.5777 0.5401 0.8220 0.124 Uiso 1 1 calc R
C34 C 0.5135(9) 0.4278(6) 0.6201(6) 0.0713(19) Uani 1 1 d .
H34A H 0.4795 0.3594 0.5616 0.107 Uiso 1 1 calc R
H34B H 0.6173 0.4542 0.6606 0.107 Uiso 1 1 calc R
H34C H 0.5015 0.4819 0.5943 0.107 Uiso 1 1 calc R
C35 C 0.3917(5) 0.1230(4) 0.6792(4) 0.0327(9) Uani 1 1 d .
O35 O 0.4965(4) 0.1545(3) 0.7601(3) 0.0390(8) Uani 1 1 d .
N40 N 0.3164(4) 0.0185(3) 0.6134(3) 0.0356(8) Uani 1 1 d .
H40 H 0.2448 0.0010 0.5563 0.043 Uiso 1 1 calc R
C40 C 0.3485(6) -0.0693(4) 0.6326(4) 0.0393(11) Uani 1 1 d .
C41 C 0.5018(6) -0.0531(5) 0.6293(5) 0.0509(13) Uani 1 1 d .
H41A H 0.5770 0.0175 0.6824 0.076 Uiso 1 1 calc R
H41B H 0.5028 -0.0555 0.5611 0.076 Uiso 1 1 calc R
H41C H 0.5223 -0.1110 0.6421 0.076 Uiso 1 1 calc R
C42 C 0.2296(7) -0.1796(5) 0.5487(5) 0.0519(13) Uani 1 1 d .
H42A H 0.2318 -0.1820 0.4807 0.078 Uiso 1 1 calc R
H42B H 0.1331 -0.1888 0.5503 0.078 Uiso 1 1 calc R
H42C H 0.2483 -0.2381 0.5615 0.078 Uiso 1 1 calc R
C43 C 0.3418(5) -0.0686(4) 0.7394(4) 0.0384(10) Uani 1 1 d .
O43 O 0.4312(5) -0.0821(4) 0.7994(4) 0.0581(11) Uani 1 1 d .
N50 N 0.2268(4) -0.0572(4) 0.7593(3) 0.0385(9) Uani 1 1 d .
H50 H 0.1619 -0.0519 0.7128 0.046 Uiso 1 1 calc R
C50 C 0.2097(6) -0.0537(5) 0.8587(4) 0.0424(11) Uani 1 1 d .
H50A H 0.2220 -0.1158 0.8715 0.051 Uiso 1 1 calc R
C51 C 0.0509(6) -0.0716(6) 0.8488(5) 0.0510(14) Uani 1 1 d .
H51A H 0.0414 -0.0652 0.9165 0.061 Uiso 1 1 calc R
H51B H 0.0350 -0.0131 0.8320 0.061 Uiso 1 1 calc R
C52 C -0.0707(7) -0.1827(6) 0.7656(6) 0.0651(18) Uani 1 1 d .
H52 H -0.0563 -0.1883 0.6987 0.078 Uiso 1 1 calc R
C53 C -0.2206(9) -0.1848(10) 0.7520(8) 0.103(3) Uani 1 1 d .
H53A H -0.2974 -0.2553 0.6998 0.154 Uiso 1 1 calc R
H53B H -0.2253 -0.1271 0.7296 0.154 Uiso 1 1 calc R
H53C H -0.2353 -0.1733 0.8179 0.154 Uiso 1 1 calc R
C54 C -0.0607(15) -0.2779(10) 0.7873(11) 0.127(5) Uani 1 1 d .
H54A H -0.1401 -0.3458 0.7329 0.191 Uiso 1 1 calc R
H54B H -0.0695 -0.2731 0.8542 0.191 Uiso 1 1 calc R
H54C H 0.0341 -0.2763 0.7890 0.191 Uiso 1 1 calc R
C55 C 0.3258(5) 0.0516(5) 0.9505(4) 0.0389(11) Uani 1 1 d .
O55 O 0.3828(4) 0.0498(3) 1.0348(3) 0.0435(8) Uani 1 1 d .
N60 N 0.3605(5) 0.1430(4) 0.9323(3) 0.0393(9) Uani 1 1 d .
H60 H 0.3096 0.1395 0.8728 0.047 Uiso 1 1 calc R
C60 C 0.4811(7) 0.2492(4) 1.0086(4) 0.0437(12) Uani 1 1 d .
H60A H 0.5011 0.2979 0.9703 0.052 Uiso 1 1 calc R
C61 C 0.4501(8) 0.3077(6) 1.1006(5) 0.0586(15) Uani 1 1 d .
H61A H 0.4194 0.2577 1.1354 0.070 Uiso 1 1 calc R
H61B H 0.5434 0.3708 1.1506 0.070 Uiso 1 1 calc R
C62 C 0.3360(9) 0.3479(7) 1.0776(7) 0.077(2) Uani 1 1 d .
H62 H 0.2404 0.2849 1.0281 0.092 Uiso 1 1 calc R
C63 C 0.3757(12) 0.4326(9) 1.0333(8) 0.093(3) Uani 1 1 d .
H63A H 0.2959 0.4531 1.0179 0.139 Uiso 1 1 calc R
H63B H 0.3915 0.4034 0.9697 0.139 Uiso 1 1 calc R
H63C H 0.4657 0.4967 1.0835 0.139 Uiso 1 1 calc R
C64 C 0.3187(12) 0.3975(9) 1.1810(8) 0.099(3) Uani 1 1 d .
H64A H 0.2902 0.3424 1.2099 0.149 Uiso 1 1 calc R
H64B H 0.2430 0.4224 1.1685 0.149 Uiso 1 1 calc R
H64C H 0.4122 0.4591 1.2300 0.149 Uiso 1 1 calc R
C65 C 0.6240(6) 0.2389(4) 1.0488(4) 0.0393(11) Uani 1 1 d .
O65 O 0.7025(5) 0.2848(3) 1.1417(3) 0.0496(9) Uani 1 1 d .
N70 N 0.6569(5) 0.1801(3) 0.9770(3) 0.0383(9) Uani 1 1 d .
H70 H 0.5947 0.1469 0.9126 0.046 Uiso 1 1 calc R
C70 C 0.7957(6) 0.1693(5) 1.0032(4) 0.0444(12) Uani 1 1 d .
C71 C 0.9293(8) 0.2796(6) 1.0359(6) 0.0705(19) Uani 1 1 d .
H71A H 0.9169 0.3069 0.9810 0.106 Uiso 1 1 calc R
H71B H 1.0188 0.2700 1.0480 0.106 Uiso 1 1 calc R
H71C H 0.9367 0.3317 1.0996 0.106 Uiso 1 1 calc R
C72 C 0.7900(7) 0.0872(6) 0.9060(5) 0.0585(16) Uani 1 1 d .
H72A H 0.7793 0.1132 0.8500 0.088 Uiso 1 1 calc R
H72B H 0.7062 0.0167 0.8849 0.088 Uiso 1 1 calc R
H72C H 0.8809 0.0794 0.9214 0.088 Uiso 1 1 calc R
C73 C 0.8123(6) 0.1257(5) 1.0885(4) 0.0433(12) Uani 1 1 d .
O73 O 0.9326(5) 0.1438(5) 1.1454(4) 0.0681(13) Uani 1 1 d .
N80 N 0.6851(4) 0.0582(3) 1.0923(3) 0.0358(9) Uani 1 1 d .
H80 H 0.6012 0.0472 1.0498 0.043 Uiso 1 1 calc R
C80 C 0.6828(6) 0.0036(4) 1.1641(4) 0.0418(11) Uani 1 1 d .
H80A H 0.7678 -0.0141 1.1739 0.050 Uiso 1 1 calc R
C81 C 0.5398(7) -0.1042(4) 1.1199(5) 0.0500(13) Uani 1 1 d .
H81A H 0.5510 -0.1459 1.1631 0.060 Uiso 1 1 calc R
H81B H 0.4581 -0.0866 1.1259 0.060 Uiso 1 1 calc R
C82 C 0.4978(9) -0.1767(5) 1.0072(5) 0.0620(17) Uani 1 1 d .
H82 H 0.4754 -0.1369 0.9637 0.074 Uiso 1 1 calc R
C83 C 0.6186(12) -0.2034(7) 0.9861(6) 0.085(3) Uani 1 1 d .
H83A H 0.7066 -0.1360 1.0058 0.128 Uiso 1 1 calc R
H83B H 0.5859 -0.2474 0.9124 0.128 Uiso 1 1 calc R
H83C H 0.6411 -0.2442 1.0265 0.128 Uiso 1 1 calc R
C84 C 0.3531(13) -0.2824(6) 0.9756(7) 0.097(3) Uani 1 1 d .
H84A H 0.2773 -0.2623 0.9896 0.145 Uiso 1 1 calc R
H84B H 0.3724 -0.3242 1.0158 0.145 Uiso 1 1 calc R
H84C H 0.3193 -0.3265 0.9018 0.145 Uiso 1 1 calc R
C85 C 0.6958(5) 0.0744(4) 1.2715(4) 0.0393(11) Uani 1 1 d .
O85 O 0.7017(5) 0.0405(3) 1.3420(3) 0.0535(10) Uani 1 1 d .
N90 N 0.6869(4) 0.1677(3) 1.2813(3) 0.0348(8) Uani 1 1 d .
H90 H 0.6899 0.1915 1.2315 0.042 Uiso 1 1 calc R
C90 C 0.6720(6) 0.2311(4) 1.3745(4) 0.0363(10) Uani 1 1 d .
H90A H 0.7428 0.2339 1.4362 0.044 Uiso 1 1 calc R
C91 C 0.7120(6) 0.3487(4) 1.3845(4) 0.0433(11) Uani 1 1 d .
H91A H 0.6934 0.3862 1.4446 0.052 Uiso 1 1 calc R
H91B H 0.6460 0.3469 1.3221 0.052 Uiso 1 1 calc R
C92 C 0.8725(7) 0.4162(5) 1.3979(5) 0.0578(15) Uani 1 1 d .
H92 H 0.8914 0.3759 1.3385 0.069 Uiso 1 1 calc R
C93 C 0.8887(12) 0.5255(7) 1.3914(8) 0.099(3) Uani 1 1 d .
H93A H 0.8140 0.5118 1.3275 0.149 Uiso 1 1 calc R
H93B H 0.9864 0.5656 1.3916 0.149 Uiso 1 1 calc R
H93C H 0.8759 0.5684 1.4509 0.149 Uiso 1 1 calc R
C94 C 0.9849(9) 0.4332(8) 1.4973(7) 0.088(3) Uani 1 1 d .
H94A H 0.9724 0.3626 1.4987 0.132 Uiso 1 1 calc R
H94B H 0.9703 0.4742 1.5570 0.132 Uiso 1 1 calc R
H94C H 1.0840 0.4739 1.5000 0.132 Uiso 1 1 calc R
C95 C 0.5168(6) 0.1764(4) 1.3757(4) 0.0389(11) Uani 1 1 d .
O95 O 0.4970(5) 0.1902(4) 1.4583(3) 0.0552(10) Uani 1 1 d .
N100 N 0.4051(5) 0.1167(4) 1.2838(3) 0.0409(9) Uani 1 1 d .
H100 H 0.4226 0.1151 1.2270 0.049 Uiso 1 1 calc R
C100 C 0.2539(6) 0.0539(5) 1.2758(4) 0.0487(13) Uani 1 1 d .
C101 C 0.2479(9) -0.0393(6) 1.3111(7) 0.077(2) Uani 1 1 d .
H10B H 0.2823 -0.0842 1.2695 0.116 Uiso 1 1 calc R
H10C H 0.1467 -0.0839 1.3021 0.116 Uiso 1 1 calc R
H10D H 0.3108 -0.0089 1.3841 0.116 Uiso 1 1 calc R
C102 C 0.1510(7) 0.0089(6) 1.1612(5) 0.0581(15) Uani 1 1 d .
H10E H 0.1811 -0.0377 1.1172 0.087 Uiso 1 1 calc R
H10F H 0.1573 0.0695 1.1403 0.087 Uiso 1 1 calc R
H10G H 0.0498 -0.0334 1.1537 0.087 Uiso 1 1 calc R
C103 C 0.2015(7) 0.1250(6) 1.3397(5) 0.0605(17) Uani 1 1 d .
O103 O 0.1241(6) 0.0967(6) 1.3864(4) 0.0840(18) Uani 1 1 d .
C104 C 0.1779(11) 0.2914(9) 1.3755(6) 0.087(3) Uani 1 1 d .
H10H H 0.2157 0.3594 1.3653 0.130 Uiso 1 1 calc R
H10I H 0.2052 0.3073 1.4496 0.130 Uiso 1 1 calc R
H10J H 0.0708 0.2536 1.3418 0.130 Uiso 1 1 calc R
O104 O 0.2408(5) 0.2221(5) 1.3303(4) 0.0645(12) Uani 1 1 d .

loop_
_atom_site_aniso_label
_atom_site_aniso_U_11
_atom_site_aniso_U_22
_atom_site_aniso_U_33
_atom_site_aniso_U_23
_atom_site_aniso_U_13
_atom_site_aniso_U_12
C1 0.062(4) 0.047(3) 0.067(4) 0.012(3) 0.033(3) 0.016(3)
C2 0.126(8) 0.066(5) 0.088(6) 0.030(4) 0.064(6) 0.029(5)
C3 0.072(5) 0.088(6) 0.102(7) -0.007(5) 0.026(5) 0.037(5)
C4 0.065(4) 0.060(4) 0.082(5) 0.012(4) 0.028(4) 0.010(3)
O1 0.053(2) 0.052(2) 0.055(2) 0.0115(19) 0.0185(19) 0.0232(19)
C5 0.052(3) 0.052(3) 0.051(3) 0.022(3) 0.018(3) 0.024(3)
O5 0.098(4) 0.128(5) 0.051(3) 0.017(3) 0.013(3) 0.077(4)
N10 0.047(2) 0.050(3) 0.041(2) 0.011(2) 0.008(2) 0.022(2)
C10 0.038(3) 0.054(3) 0.052(3) 0.007(3) 0.012(2) 0.022(2)
C11 0.065(4) 0.056(4) 0.071(5) 0.012(3) 0.018(3) 0.015(3)
C12 0.066(4) 0.057(4) 0.062(4) 0.009(3) 0.030(3) 0.009(3)
C13 0.089(6) 0.083(6) 0.116(8) 0.007(5) 0.064(6) 0.009(5)
C14 0.066(5) 0.133(9) 0.098(7) 0.019(6) 0.023(5) 0.044(6)
C15 0.034(2) 0.042(3) 0.046(3) 0.016(2) 0.014(2) 0.015(2)
O15 0.042(2) 0.046(2) 0.052(2) 0.0145(18) 0.0039(17) 0.0214(17)
N20 0.0293(19) 0.043(2) 0.041(2) 0.0203(19) 0.0072(17) 0.0120(17)
C20 0.033(2) 0.044(3) 0.038(2) 0.024(2) 0.0132(19) 0.016(2)
C21 0.048(3) 0.053(3) 0.045(3) 0.023(2) 0.014(2) 0.031(3)
C22 0.080(5) 0.069(4) 0.056(4) 0.030(3) 0.028(3) 0.043(4)
C23 0.070(5) 0.097(6) 0.120(8) 0.004(6) 0.033(5) 0.046(5)
C24 0.081(6) 0.100(7) 0.095(7) 0.003(5) 0.011(5) 0.051(5)
C25 0.038(2) 0.032(2) 0.031(2) 0.0141(18) 0.0118(19) 0.0168(19)
O25 0.0378(17) 0.057(2) 0.0273(16) 0.0228(15) 0.0114(14) 0.0252(16)
N30 0.038(2) 0.0364(19) 0.0210(17) 0.0110(15) 0.0075(15) 0.0135(16)
C30 0.036(2) 0.036(2) 0.030(2) 0.0149(19) 0.0133(19) 0.0114(19)
C31 0.044(3) 0.037(3) 0.041(3) 0.008(2) 0.016(2) 0.010(2)
C32 0.063(4) 0.037(3) 0.056(3) 0.015(2) 0.024(3) 0.019(3)
C33 0.098(6) 0.052(4) 0.079(5) 0.015(4) 0.030(5) 0.022(4)
C34 0.084(5) 0.045(3) 0.079(5) 0.023(3) 0.040(4) 0.017(3)
C35 0.028(2) 0.040(2) 0.029(2) 0.0122(19) 0.0163(18) 0.0121(18)
O35 0.0351(17) 0.0408(18) 0.0298(17) 0.0119(14) 0.0072(14) 0.0097(14)
N40 0.036(2) 0.041(2) 0.0287(19) 0.0107(17) 0.0125(16) 0.0173(17)
C40 0.039(2) 0.041(3) 0.040(3) 0.012(2) 0.017(2) 0.021(2)
C41 0.044(3) 0.061(3) 0.046(3) 0.009(3) 0.021(2) 0.027(3)
C42 0.052(3) 0.048(3) 0.048(3) 0.008(3) 0.012(3) 0.028(3)
C43 0.033(2) 0.037(2) 0.049(3) 0.018(2) 0.015(2) 0.019(2)
O43 0.045(2) 0.082(3) 0.061(3) 0.035(2) 0.0158(19) 0.039(2)
N50 0.034(2) 0.046(2) 0.038(2) 0.0217(19) 0.0134(17) 0.0175(18)
C50 0.037(3) 0.056(3) 0.045(3) 0.031(2) 0.017(2) 0.021(2)
C51 0.036(3) 0.075(4) 0.044(3) 0.031(3) 0.018(2) 0.020(3)
C52 0.044(3) 0.082(5) 0.059(4) 0.033(4) 0.019(3) 0.014(3)
C53 0.046(4) 0.125(8) 0.087(6) 0.022(6) 0.014(4) 0.007(5)
C54 0.104(8) 0.100(8) 0.142(11) 0.055(8) 0.013(7) 0.023(7)
C55 0.031(2) 0.060(3) 0.042(3) 0.030(2) 0.021(2) 0.026(2)
O55 0.0419(19) 0.059(2) 0.044(2) 0.0323(18) 0.0185(16) 0.0275(17)
N60 0.036(2) 0.060(3) 0.033(2) 0.026(2) 0.0141(17) 0.027(2)
C60 0.062(3) 0.046(3) 0.036(3) 0.020(2) 0.020(2) 0.034(3)
C61 0.073(4) 0.065(4) 0.046(3) 0.023(3) 0.025(3) 0.037(3)
C62 0.067(4) 0.077(5) 0.076(5) 0.011(4) 0.023(4) 0.038(4)
C63 0.106(7) 0.101(7) 0.107(7) 0.051(6) 0.040(6) 0.076(6)
C64 0.096(7) 0.099(7) 0.102(7) 0.010(5) 0.053(6) 0.055(6)
C65 0.052(3) 0.031(2) 0.032(2) 0.014(2) 0.013(2) 0.015(2)
O65 0.062(2) 0.0365(18) 0.0348(19) 0.0072(15) 0.0052(17) 0.0182(17)
N70 0.036(2) 0.036(2) 0.033(2) 0.0102(17) 0.0069(16) 0.0109(16)
C70 0.033(2) 0.045(3) 0.044(3) 0.012(2) 0.014(2) 0.010(2)
C71 0.046(3) 0.062(4) 0.077(5) 0.023(4) 0.019(3) 0.001(3)
C72 0.043(3) 0.074(4) 0.052(3) 0.014(3) 0.024(3) 0.023(3)
C73 0.035(2) 0.049(3) 0.035(3) 0.004(2) 0.006(2) 0.021(2)
O73 0.036(2) 0.090(3) 0.066(3) 0.028(3) 0.0025(19) 0.027(2)
N80 0.035(2) 0.041(2) 0.0303(19) 0.0095(16) 0.0079(16) 0.0223(17)
C80 0.048(3) 0.043(3) 0.039(3) 0.014(2) 0.010(2) 0.030(2)
C81 0.070(4) 0.036(3) 0.045(3) 0.016(2) 0.015(3) 0.028(3)
C82 0.093(5) 0.038(3) 0.047(3) 0.014(3) 0.018(3) 0.027(3)
C83 0.126(7) 0.071(5) 0.062(4) 0.010(4) 0.037(5) 0.059(5)
C84 0.122(8) 0.048(4) 0.073(5) 0.002(4) 0.025(5) 0.011(4)
C85 0.036(2) 0.039(2) 0.036(3) 0.010(2) 0.004(2) 0.020(2)
O85 0.078(3) 0.049(2) 0.0340(19) 0.0165(17) 0.0090(18) 0.036(2)
N90 0.034(2) 0.041(2) 0.0294(19) 0.0146(17) 0.0100(16) 0.0168(17)
C90 0.042(2) 0.037(2) 0.027(2) 0.0104(19) 0.0083(19) 0.019(2)
C91 0.049(3) 0.037(2) 0.035(3) 0.008(2) 0.011(2) 0.017(2)
C92 0.059(4) 0.043(3) 0.048(3) 0.012(3) 0.015(3) 0.006(3)
C93 0.098(7) 0.057(4) 0.102(7) 0.032(5) 0.015(5) 0.006(4)
C94 0.052(4) 0.084(5) 0.084(6) 0.026(5) 0.001(4) 0.005(4)
C95 0.046(3) 0.038(2) 0.028(2) 0.011(2) 0.012(2) 0.017(2)
O95 0.055(2) 0.064(3) 0.0322(19) 0.0124(18) 0.0152(17) 0.018(2)
N100 0.043(2) 0.046(2) 0.034(2) 0.0183(19) 0.0170(18) 0.0176(19)
C100 0.041(3) 0.059(3) 0.034(3) 0.018(2) 0.015(2) 0.010(2)
C101 0.074(5) 0.060(4) 0.075(5) 0.034(4) 0.022(4) 0.004(3)
C102 0.049(3) 0.063(4) 0.042(3) 0.013(3) 0.016(3) 0.010(3)
C103 0.041(3) 0.087(5) 0.035(3) 0.018(3) 0.010(2) 0.015(3)
O103 0.062(3) 0.130(5) 0.046(2) 0.027(3) 0.033(2) 0.025(3)
C104 0.089(6) 0.123(7) 0.059(4) 0.017(5) 0.023(4) 0.076(6)
O104 0.056(3) 0.086(3) 0.053(2) 0.018(2) 0.021(2) 0.038(2)

loop_
_atom_type_symbol
_atom_type_description
_atom_type_scat_dispersion_real
_atom_type_scat_dispersion_imag
_atom_type_scat_source
C C 0.0033 0.0016 'International Tables Vol C Tables 4.2.6.8 and 6.1.1.4'
H H 0.0000 0.0000 'International Tables Vol C Tables 4.2.6.8 and 6.1.1.4'
N N 0.0061 0.0033 'International Tables Vol C Tables 4.2.6.8 and 6.1.1.4'
O O 0.0106 0.0060 'International Tables Vol C Tables 4.2.6.8 and 6.1.1.4'

loop_
_geom_angle_atom_site_label_1
_geom_angle_atom_site_label_2
_geom_angle_atom_site_label_3
_geom_angle
O1 C1 C3 103.3(6)
O1 C1 C4 110.5(6)
C3 C1 C4 109.6(7)
O1 C1 C2 110.4(6)
C3 C1 C2 111.4(8)
C4 C1 C2 111.4(7)
C1 C2 H2A 109.5
C1 C2 H2B 109.5
H2A C2 H2B 109.5
C1 C2 H2C 109.5
H2A C2 H2C 109.5
H2B C2 H2C 109.5
C1 C3 H3A 109.5
C1 C3 H3B 109.5
H3A C3 H3B 109.5
C1 C3 H3C 109.5
H3A C3 H3C 109.5
H3B C3 H3C 109.5
C1 C4 H4A 109.5
C1 C4 H4B 109.5
H4A C4 H4B 109.5
C1 C4 H4C 109.5
H4A C4 H4C 109.5
H4B C4 H4C 109.5
C5 O1 C1 122.4(5)
O5 C5 O1 125.1(6)
O5 C5 N10 123.5(6)
O1 C5 N10 111.4(5)
C5 N10 C10 123.0(5)
C5 N10 H10 118.5
C10 N10 H10 118.5
N10 C10 C15 109.0(4)
N10 C10 C11 105.3(5)
C15 C10 C11 107.0(5)
N10 C10 H10A 111.7
C15 C10 H10A 111.7
C11 C10 H10A 111.7
C12 C11 C10 115.8(6)
C12 C11 H11A 108.3
C10 C11 H11A 108.3
C12 C11 H11B 108.3
C10 C11 H11B 108.3
H11A C11 H11B 107.4
C11 C12 C13 115.3(8)
C11 C12 C14 112.8(7)
C13 C12 C14 105.5(9)
C11 C12 H12 107.6
C13 C12 H12 107.6
C14 C12 H12 107.6
C12 C13 H13A 109.5
C12 C13 H13B 109.5
H13A C13 H13B 109.5
C12 C13 H13C 109.5
H13A C13 H13C 109.5
H13B C13 H13C 109.5
C12 C14 H14A 109.5
C12 C14 H14B 109.5
H14A C14 H14B 109.5
C12 C14 H14C 109.5
H14A C14 H14C 109.5
H14B C14 H14C 109.5
O15 C15 N20 122.0(5)
O15 C15 C10 120.4(5)
N20 C15 C10 117.5(5)
C15 N20 C20 120.5(4)
C15 N20 H20 119.8
C20 N20 H20 119.8
N20 C20 C21 108.9(4)
N20 C20 C25 112.1(4)
C21 C20 C25 113.4(4)
N20 C20 H20A 107.4
C21 C20 H20A 107.4
C25 C20 H20A 107.4
C22 C21 C20 117.1(5)
C22 C21 H21A 108.0
C20 C21 H21A 108.0
C22 C21 H21B 108.0
C20 C21 H21B 108.0
H21A C21 H21B 107.3
C23 C22 C21 110.7(6)
C23 C22 C24 108.7(7)
C21 C22 C24 111.3(7)
C23 C22 H22 108.7
C21 C22 H22 108.7
C24 C22 H22 108.7
C22 C23 H23A 109.5
C22 C23 H23B 109.5
H23A C23 H23B 109.5
C22 C23 H23C 109.5
H23A C23 H23C 109.5
H23B C23 H23C 109.5
C22 C24 H24A 109.5
C22 C24 H24B 109.5
H24A C24 H24B 109.5
C22 C24 H24C 109.5
H24A C24 H24C 109.5
H24B C24 H24C 109.5
O25 C25 N30 122.8(4)
O25 C25 C20 120.2(4)
N30 C25 C20 116.9(4)
C25 N30 C30 122.2(4)
C25 N30 H30 118.9
C30 N30 H30 118.9
N30 C30 C31 112.6(4)
N30 C30 C35 110.1(4)
C31 C30 C35 111.5(4)
N30 C30 H30A 107.5
C31 C30 H30A 107.5
C35 C30 H30A 107.5
C30 C31 C32 114.4(5)
C30 C31 H31A 108.7
C32 C31 H31A 108.7
C30 C31 H31B 108.7
C32 C31 H31B 108.7
H31A C31 H31B 107.6
C33 C32 C34 110.5(6)
C33 C32 C31 109.8(6)
C34 C32 C31 112.5(5)
C33 C32 H32 108.0
C34 C32 H32 108.0
C31 C32 H32 108.0
C32 C33 H33A 109.5
C32 C33 H33B 109.5
H33A C33 H33B 109.5
C32 C33 H33C 109.5
H33A C33 H33C 109.5
H33B C33 H33C 109.5
C32 C34 H34A 109.5
C32 C34 H34B 109.5
H34A C34 H34B 109.5
C32 C34 H34C 109.5
H34A C34 H34C 109.5
H34B C34 H34C 109.5
O35 C35 N40 122.4(5)
O35 C35 C30 122.0(4)
N40 C35 C30 115.4(4)
C35 N40 C40 123.0(4)
C35 N40 H40 118.5
C40 N40 H40 118.5
N40 C40 C42 108.8(4)
N40 C40 C41 109.9(4)
C42 C40 C41 109.8(4)
N40 C40 C43 109.5(4)
C42 C40 C43 108.0(5)
C41 C40 C43 110.8(4)
C40 C41 H41A 109.5
C40 C41 H41B 109.5
H41A C41 H41B 109.5
C40 C41 H41C 109.5
H41A C41 H41C 109.5
H41B C41 H41C 109.5
C40 C42 H42A 109.5
C40 C42 H42B 109.5
H42A C42 H42B 109.5
C40 C42 H42C 109.5
H42A C42 H42C 109.5
H42B C42 H42C 109.5
O43 C43 N50 122.3(5)
O43 C43 C40 122.2(4)
N50 C43 C40 115.4(4)
C43 N50 C50 120.5(4)
C43 N50 H50 119.7
C50 N50 H50 119.7
N50 C50 C55 112.6(4)
N50 C50 C51 108.9(4)
C55 C50 C51 111.9(5)
N50 C50 H50A 107.7
C55 C50 H50A 107.7
C51 C50 H50A 107.7
C52 C51 C50 114.2(6)
C52 C51 H51A 108.7
C50 C51 H51A 108.7
C52 C51 H51B 108.7
C50 C51 H51B 108.7
H51A C51 H51B 107.6
C54 C52 C53 112.9(8)
C54 C52 C51 112.8(7)
C53 C52 C51 109.6(7)
C54 C52 H52 107.1
C53 C52 H52 107.1
C51 C52 H52 107.1
C52 C53 H53A 109.5
C52 C53 H53B 109.5
H53A C53 H53B 109.5
C52 C53 H53C 109.5
H53A C53 H53C 109.5
H53B C53 H53C 109.5
C52 C54 H54A 109.5
C52 C54 H54B 109.5
H54A C54 H54B 109.5
C52 C54 H54C 109.5
H54A C54 H54C 109.5
H54B C54 H54C 109.5
O55 C55 N60 123.4(5)
O55 C55 C50 120.7(5)
N60 C55 C50 115.8(4)
C55 N60 C60 122.6(4)
C55 N60 H60 118.7
C60 N60 H60 118.7
N60 C60 C61 116.5(5)
N60 C60 C65 110.8(4)
C61 C60 C65 109.6(5)
N60 C60 H60A 106.5
C61 C60 H60A 106.5
C65 C60 H60A 106.5
C62 C61 C60 117.2(6)
C62 C61 H61A 108.0
C60 C61 H61A 108.0
C62 C61 H61B 108.0
C60 C61 H61B 108.0
H61A C61 H61B 107.2
C63 C62 C61 113.6(7)
C63 C62 C64 108.6(8)
C61 C62 C64 107.3(7)
C63 C62 H62 109.1
C61 C62 H62 109.1
C64 C62 H62 109.1
C62 C63 H63A 109.5
C62 C63 H63B 109.5
H63A C63 H63B 109.5
C62 C63 H63C 109.5
H63A C63 H63C 109.5
H63B C63 H63C 109.5
C62 C64 H64A 109.5
C62 C64 H64B 109.5
H64A C64 H64B 109.5
C62 C64 H64C 109.5
H64A C64 H64C 109.5
H64B C64 H64C 109.5
O65 C65 N70 123.2(5)
O65 C65 C60 120.8(5)
N70 C65 C60 116.0(4)
C65 N70 C70 122.0(4)
C65 N70 H70 119.0
C70 N70 H70 119.0
N70 C70 C73 111.4(4)
N70 C70 C72 108.1(4)
C73 C70 C72 107.8(5)
N70 C70 C71 110.5(5)
C73 C70 C71 110.3(5)
C72 C70 C71 108.7(5)
C70 C71 H71A 109.5
C70 C71 H71B 109.5
H71A C71 H71B 109.5
C70 C71 H71C 109.5
H71A C71 H71C 109.5
H71B C71 H71C 109.5
C70 C72 H72A 109.5
C70 C72 H72B 109.5
H72A C72 H72B 109.5
C70 C72 H72C 109.5
H72A C72 H72C 109.5
H72B C72 H72C 109.5
O73 C73 N80 121.7(6)
O73 C73 C70 121.9(5)
N80 C73 C70 116.1(4)
C73 N80 C80 122.6(4)
C73 N80 H80 118.7
C80 N80 H80 118.7
N80 C80 C85 112.9(4)
N80 C80 C81 111.0(4)
C85 C80 C81 108.2(5)
N80 C80 H80A 108.2
C85 C80 H80A 108.2
C81 C80 H80A 108.2
C82 C81 C80 115.0(5)
C82 C81 H81A 108.5
C80 C81 H81A 108.5
C82 C81 H81B 108.5
C80 C81 H81B 108.5
H81A C81 H81B 107.5
C83 C82 C81 113.8(6)
C83 C82 C84 111.5(7)
C81 C82 C84 108.4(6)
C83 C82 H82 107.6
C81 C82 H82 107.6
C84 C82 H82 107.6
C82 C83 H83A 109.5
C82 C83 H83B 109.5
H83A C83 H83B 109.5
C82 C83 H83C 109.5
H83A C83 H83C 109.5
H83B C83 H83C 109.5
C82 C84 H84A 109.5
C82 C84 H84B 109.5
H84A C84 H84B 109.5
C82 C84 H84C 109.5
H84A C84 H84C 109.5
H84B C84 H84C 109.5
O85 C85 N90 122.3(5)
O85 C85 C80 120.2(4)
N90 C85 C80 117.2(4)
C85 N90 C90 121.1(4)
C85 N90 H90 119.5
C90 N90 H90 119.5
N90 C90 C91 111.4(4)
N90 C90 C95 111.7(4)
C91 C90 C95 110.6(4)
N90 C90 H90A 107.7
C91 C90 H90A 107.7
C95 C90 H90A 107.7
C90 C91 C92 115.1(5)
C90 C91 H91A 108.5
C92 C91 H91A 108.5
C90 C91 H91B 108.5
C92 C91 H91B 108.5
H91A C91 H91B 107.5
C94 C92 C93 111.5(7)
C94 C92 C91 113.4(6)
C93 C92 C91 108.5(7)
C94 C92 H92 107.8
C93 C92 H92 107.8
C91 C92 H92 107.8
C92 C93 H93A 109.5
C92 C93 H93B 109.5
H93A C93 H93B 109.5
C92 C93 H93C 109.5
H93A C93 H93C 109.5
H93B C93 H93C 109.5
C92 C94 H94A 109.5
C92 C94 H94B 109.5
H94A C94 H94B 109.5
C92 C94 H94C 109.5
H94A C94 H94C 109.5
H94B C94 H94C 109.5
O95 C95 N100 122.1(5)
O95 C95 C90 120.6(4)
N100 C95 C90 117.3(4)
C95 N100 C100 121.8(4)
C95 N100 H100 119.1
C100 N100 H100 119.1
N100 C100 C103 111.8(5)
N100 C100 C101 109.0(5)
C103 C100 C101 110.3(6)
N100 C100 C102 107.9(4)
C103 C100 C102 106.8(5)
C101 C100 C102 111.0(6)
C100 C101 H10B 109.5
C100 C101 H10C 109.5
H10B C101 H10C 109.5
C100 C101 H10D 109.5
H10B C101 H10D 109.5
H10C C101 H10D 109.5
C100 C102 H10E 109.5
C100 C102 H10F 109.5
H10E C102 H10F 109.5
C100 C102 H10G 109.5
H10E C102 H10G 109.5
H10F C102 H10G 109.5
O103 C103 O104 123.1(7)
O103 C103 C100 124.8(8)
O104 C103 C100 111.8(5)
O104 C104 H10H 109.5
O104 C104 H10I 109.5
H10H C104 H10I 109.5
O104 C104 H10J 109.5
H10H C104 H10J 109.5
H10I C104 H10J 109.5
C103 O104 C104 116.9(7)

loop_
_geom_bond_atom_site_label_1
_geom_bond_atom_site_label_2
_geom_bond_distance
C1 O1 1.463(8)
C1 C3 1.482(12)
C1 C4 1.510(10)
C1 C2 1.526(12)
C2 H2A 0.9700
C2 H2B 0.9700
C2 H2C 0.9700
C3 H3A 0.9700
C3 H3B 0.9700
C3 H3C 0.9700
C4 H4A 0.9700
C4 H4B 0.9700
C4 H4C 0.9700
O1 C5 1.322(8)
C5 O5 1.219(8)
C5 N10 1.336(8)
N10 C10 1.441(8)
N10 H10 0.8700
C10 C15 1.519(8)
C10 C11 1.620(10)
C10 H10A 0.9900
C11 C12 1.446(11)
C11 H11A 0.9800
C11 H11B 0.9800
C12 C13 1.471(12)
C12 C14 1.570(14)
C12 H12 0.9900
C13 H13A 0.9700
C13 H13B 0.9700
C13 H13C 0.9700
C14 H14A 0.9700
C14 H14B 0.9700
C14 H14C 0.9700
C15 O15 1.223(7)
C15 N20 1.340(7)
N20 C20 1.454(7)
N20 H20 0.8700
C20 C21 1.537(7)
C20 C25 1.537(7)
C20 H20A 0.9900
C21 C22 1.526(9)
C21 H21A 0.9800
C21 H21B 0.9800
C22 C23 1.505(11)
C22 C24 1.527(13)
C22 H22 0.9900
C23 H23A 0.9700
C23 H23B 0.9700
C23 H23C 0.9700
C24 H24A 0.9700
C24 H24B 0.9700
C24 H24C 0.9700
C25 O25 1.227(6)
C25 N30 1.347(6)
N30 C30 1.472(6)
N30 H30 0.8700
C30 C31 1.523(7)
C30 C35 1.539(7)
C30 H30A 0.9900
C31 C32 1.541(8)
C31 H31A 0.9800
C31 H31B 0.9800
C32 C33 1.507(10)
C32 C34 1.517(10)
C32 H32 0.9900
C33 H33A 0.9700
C33 H33B 0.9700
C33 H33C 0.9700
C34 H34A 0.9700
C34 H34B 0.9700
C34 H34C 0.9700
C35 O35 1.228(6)
C35 N40 1.328(6)
N40 C40 1.475(7)
N40 H40 0.8700
C40 C42 1.523(8)
C40 C41 1.540(7)
C40 C43 1.543(7)
C41 H41A 0.9700
C41 H41B 0.9700
C41 H41C 0.9700
C42 H42A 0.9700
C42 H42B 0.9700
C42 H42C 0.9700
C43 O43 1.217(6)
C43 N50 1.343(6)
N50 C50 1.465(6)
N50 H50 0.8700
C50 C55 1.523(8)
C50 C51 1.542(7)
C50 H50A 0.9900
C51 C52 1.535(10)
C51 H51A 0.9800
C51 H51B 0.9800
C52 C54 1.498(15)
C52 C53 1.510(12)
C52 H52 0.9900
C53 H53A 0.9700
C53 H53B 0.9700
C53 H53C 0.9700
C54 H54A 0.9700
C54 H54B 0.9700
C54 H54C 0.9700
C55 O55 1.226(6)
C55 N60 1.332(7)
N60 C60 1.466(7)
N60 H60 0.8700
C60 C61 1.523(8)
C60 C65 1.534(8)
C60 H60A 0.9900
C61 C62 1.495(10)
C61 H61A 0.9800
C61 H61B 0.9800
C62 C63 1.484(13)
C62 C64 1.537(12)
C62 H62 0.9900
C63 H63A 0.9700
C63 H63B 0.9700
C63 H63C 0.9700
C64 H64A 0.9700
C64 H64B 0.9700
C64 H64C 0.9700
C65 O65 1.226(6)
C65 N70 1.329(7)
N70 C70 1.475(7)
N70 H70 0.8700
C70 C73 1.516(8)
C70 C72 1.523(8)
C70 C71 1.531(8)
C71 H71A 0.9700
C71 H71B 0.9700
C71 H71C 0.9700
C72 H72A 0.9700
C72 H72B 0.9700
C72 H72C 0.9700
C73 O73 1.214(7)
C73 N80 1.352(7)
N80 C80 1.448(7)
N80 H80 0.8700
C80 C85 1.534(7)
C80 C81 1.536(8)
C80 H80A 0.9900
C81 C82 1.515(8)
C81 H81A 0.9800
C81 H81B 0.9800
C82 C83 1.503(12)
C82 C84 1.556(12)
C82 H82 0.9900
C83 H83A 0.9700
C83 H83B 0.9700
C83 H83C 0.9700
C84 H84A 0.9700
C84 H84B 0.9700
C84 H84C 0.9700
C85 O85 1.230(6)
C85 N90 1.330(6)
N90 C90 1.467(6)
N90 H90 0.8700
C90 C91 1.524(7)
C90 C95 1.527(7)
C90 H90A 0.9900
C91 C92 1.532(9)
C91 H91A 0.9800
C91 H91B 0.9800
C92 C94 1.510(11)
C92 C93 1.531(11)
C92 H92 0.9900
C93 H93A 0.9700
C93 H93B 0.9700
C93 H93C 0.9700
C94 H94A 0.9700
C94 H94B 0.9700
C94 H94C 0.9700
C95 O95 1.224(6)
C95 N100 1.332(7)
N100 C100 1.462(7)
N100 H100 0.8700
C100 C103 1.506(10)
C100 C101 1.525(10)
C100 C102 1.539(8)
C101 H10B 0.9700
C101 H10C 0.9700
C101 H10D 0.9700
C102 H10E 0.9700
C102 H10F 0.9700
C102 H10G 0.9700
C103 O103 1.193(8)
C103 O104 1.345(9)
C104 O104 1.453(9)
C104 H10H 0.9700
C104 H10I 0.9700
C104 H10J 0.9700

loop_
_geom_torsion_atom_site_label_1
_geom_torsion_atom_site_label_2
_geom_torsion_atom_site_label_3
_geom_torsion_atom_site_label_4
_geom_torsion
C3 C1 O1 C5 -179.1(7)
C4 C1 O1 C5 -62.0(8)
C2 C1 O1 C5 61.7(8)
C1 O1 C5 O5 -0.2(10)
C1 O1 C5 N10 178.6(5)
O5 C5 N10 C10 5.3(10)
O1 C5 N10 C10 -173.6(5)
C5 N10 C10 C15 -160.7(5)
C5 N10 C10 C11 84.8(7)
N10 C10 C11 C12 -178.6(6)
C15 C10 C11 C12 65.5(8)
C10 C11 C12 C13 -177.7(8)
C10 C11 C12 C14 60.9(9)
N10 C10 C15 O15 -46.5(7)
C11 C10 C15 O15 67.0(7)
N10 C10 C15 N20 136.7(5)
C11 C10 C15 N20 -109.8(6)
O15 C15 N20 C20 -8.2(7)
C10 C15 N20 C20 168.5(5)
C15 N20 C20 C21 -176.0(4)
C15 N20 C20 C25 57.7(6)
N20 C20 C21 C22 169.8(5)
C25 C20 C21 C22 -64.7(7)
C20 C21 C22 C23 -154.2(7)
C20 C21 C22 C24 84.8(8)
N20 C20 C25 O25 -136.1(5)
C21 C20 C25 O25 100.1(5)
N20 C20 C25 N30 45.6(6)
C21 C20 C25 N30 -78.2(5)
O25 C25 N30 C30 2.1(7)
C20 C25 N30 C30 -179.6(4)
C25 N30 C30 C31 -70.7(6)
C25 N30 C30 C35 54.4(6)
N30 C30 C31 C32 -70.3(6)
C35 C30 C31 C32 165.4(4)
C30 C31 C32 C33 166.8(6)
C30 C31 C32 C34 -69.7(7)
N30 C30 C35 O35 -136.8(4)
C31 C30 C35 O35 -11.1(6)
N30 C30 C35 N40 48.6(5)
C31 C30 C35 N40 174.3(4)
O35 C35 N40 C40 1.8(7)
C30 C35 N40 C40 176.3(4)
C35 N40 C40 C42 173.1(4)
C35 N40 C40 C41 -66.6(6)
C35 N40 C40 C43 55.4(6)
N40 C40 C43 O43 -138.9(5)
C42 C40 C43 O43 102.8(6)
C41 C40 C43 O43 -17.5(7)
N40 C40 C43 N50 44.1(6)
C42 C40 C43 N50 -74.2(5)
C41 C40 C43 N50 165.6(5)
O43 C43 N50 C50 3.9(8)
C40 C43 N50 C50 -179.1(4)
C43 N50 C50 C55 70.3(6)
C43 N50 C50 C51 -165.0(5)
N50 C50 C51 C52 61.5(6)
C55 C50 C51 C52 -173.4(5)
C50 C51 C52 C54 61.4(9)
C50 C51 C52 C53 -172.0(6)
N50 C50 C55 O55 -140.2(5)
C51 C50 C55 O55 96.7(6)
N50 C50 C55 N60 39.2(6)
C51 C50 C55 N60 -83.9(5)
O55 C55 N60 C60 6.1(7)
C50 C55 N60 C60 -173.3(4)
C55 N60 C60 C61 -76.0(6)
C55 N60 C60 C65 50.1(6)
N60 C60 C61 C62 -66.7(8)
C65 C60 C61 C62 166.5(6)
C60 C61 C62 C63 -63.1(10)
C60 C61 C62 C64 176.8(7)
N60 C60 C65 O65 -137.4(5)
C61 C60 C65 O65 -7.4(7)
N60 C60 C65 N70 43.9(6)
C61 C60 C65 N70 173.8(5)
O65 C65 N70 C70 -2.9(8)
C60 C65 N70 C70 175.9(4)
C65 N70 C70 C73 55.7(6)
C65 N70 C70 C72 174.0(5)
C65 N70 C70 C71 -67.2(7)
N70 C70 C73 O73 -155.0(5)
C72 C70 C73 O73 86.6(7)
C71 C70 C73 O73 -31.9(8)
N70 C70 C73 N80 30.1(6)
C72 C70 C73 N80 -88.3(5)
C71 C70 C73 N80 153.2(5)
O73 C73 N80 C80 0.4(8)
C70 C73 N80 C80 175.3(4)
C73 N80 C80 C85 85.9(6)
C73 N80 C80 C81 -152.4(5)
N80 C80 C81 C82 46.7(6)
C85 C80 C81 C82 171.2(5)
C80 C81 C82 C83 54.4(7)
C80 C81 C82 C84 179.1(6)
N80 C80 C85 O85 -176.9(5)
C81 C80 C85 O85 59.9(6)
N80 C80 C85 N90 8.9(7)
C81 C80 C85 N90 -114.3(5)
O85 C85 N90 C90 -4.8(7)
C80 C85 N90 C90 169.2(4)
C85 N90 C90 C91 162.1(4)
C85 N90 C90 C95 -73.6(5)
N90 C90 C91 C92 -62.5(6)
C95 C90 C91 C92 172.7(4)
C90 C91 C92 C94 -63.4(8)
C90 C91 C92 C93 172.2(6)
N90 C90 C95 O95 152.3(5)
C91 C90 C95 O95 -83.1(6)
N90 C90 C95 N100 -29.8(6)
C91 C90 C95 N100 94.8(5)
O95 C95 N100 C100 -7.0(8)
C90 C95 N100 C100 175.1(5)
C95 N100 C100 C103 54.9(7)
C95 N100 C100 C101 -67.4(7)
C95 N100 C100 C102 172.0(5)
N100 C100 C103 O103 -143.5(6)
C101 C100 C103 O103 -22.0(9)
C102 C100 C103 O103 98.7(7)
N100 C100 C103 O104 42.3(7)
C101 C100 C103 O104 163.8(5)
C102 C100 C103 O104 -75.5(6)
O103 C103 O104 C104 -3.3(9)
C100 C103 O104 C104 171.0(6)
